data_2015443
loop_
_publ_author_name
'Li Wu'
'Hui-Min Liu'
'Wen-Tao Zhao'
'Wen-Qin Zhang'

_publ_section_title 1-(1-Amino-4-bromo-9,10-dioxo-9,10-dihydroanthracen-2-ylcarbonyl)-1,3-dicyclohexylurea
_journal_coeditor_code HJ3008
_journal_issue 7
_journal_name_full 'Acta Crystallographica Section C'
_journal_page_first o435
_journal_page_last o437
_journal_paper_doi 10.1107/S0108270106016520
_journal_volume 62
_journal_year 2006
_chemical_formula_iupac 'C28 H30 Br N3 O4'
_chemical_formula_moiety 'C28 H30 Br1 N3 O4'
_chemical_formula_sum 'C28 H30 Br N3 O4'
_chemical_formula_weight 552.45
_chemical_melting_point .558E-305
_chemical_name_systematic
;
1-(1-Amino-4-bromo-9,10-dioxo-9,10-dihydroanthracene-2-carbonyl)-
1,3-dicyclohexylurea
;
_space_group_IT_number 15
_symmetry_cell_setting monoclinic
_symmetry_space_group_name_Hall '-C 2yc'
_symmetry_space_group_name_H-M 'C 1 2/c 1'
_atom_sites_solution_hydrogens geom
_atom_sites_solution_primary direct
_atom_sites_solution_secondary difmap
_cell_angle_alpha 90.00
_cell_angle_beta 96.095(4)
_cell_angle_gamma 90.00
_cell_formula_units_Z 8
_cell_length_a 20.725(6)
_cell_length_b 9.727(3)
_cell_length_c 25.306(7)
_cell_measurement_reflns_used 2090
_cell_measurement_temperature 293(2)
_cell_measurement_theta_max 19.06
_cell_measurement_theta_min 2.32
_cell_volume 5073(3)
_computing_cell_refinement APEX-II
_computing_data_collection 'APEX-II (Bruker, 1997)'
_computing_data_reduction 'SAINT (Bruker, 1997)'
_computing_molecular_graphics 'SHELXTL (Bruker, 1997)'
_computing_publication_material SHELXTL
_computing_structure_refinement 'SHELXL97 (Sheldrick, 1997)'
_computing_structure_solution 'SHELXS97 (Sheldrick, 1997)'
_diffrn_ambient_temperature 293(2)
_diffrn_measured_fraction_theta_full 1.000
_diffrn_measured_fraction_theta_max 1.000
_diffrn_measurement_device_type 'Bruker APEX-II CCD area-detector'
_diffrn_measurement_method '\f and \w'
_diffrn_radiation_monochromator graphite
_diffrn_radiation_source 'fine-focus sealed tube'
_diffrn_radiation_type MoK\a
_diffrn_radiation_wavelength 0.71073
_diffrn_reflns_av_R_equivalents 0.0410
_diffrn_reflns_av_sigmaI/netI 0.0550
_diffrn_reflns_limit_h_max 13
_diffrn_reflns_limit_h_min -24
_diffrn_reflns_limit_k_max 11
_diffrn_reflns_limit_k_min -11
_diffrn_reflns_limit_l_max 30
_diffrn_reflns_limit_l_min -29
_diffrn_reflns_number 13483
_diffrn_reflns_theta_full 25.03
_diffrn_reflns_theta_max 25.03
_diffrn_reflns_theta_min 1.98
_exptl_absorpt_coefficient_mu 1.660
_exptl_absorpt_correction_T_max 0.880
_exptl_absorpt_correction_T_min 0.757
_exptl_absorpt_correction_type multi-scan
_exptl_absorpt_process_details '(SADABS; Bruker, 1997)'
_exptl_crystal_colour red
_exptl_crystal_density_diffrn 1.447
_exptl_crystal_density_method 'not measured'
_exptl_crystal_description lamellar?
_exptl_crystal_F_000 2288
_exptl_crystal_size_max 0.26
_exptl_crystal_size_mid 0.14
_exptl_crystal_size_min 0.08
_refine_diff_density_max 0.418
_refine_diff_density_min -0.403
_refine_ls_extinction_method none
_refine_ls_goodness_of_fit_ref 1.006
_refine_ls_hydrogen_treatment constr
_refine_ls_matrix_type full
_refine_ls_number_parameters 325
_refine_ls_number_reflns 4495
_refine_ls_number_restraints 4
_refine_ls_restrained_S_all 1.008
_refine_ls_R_factor_all 0.0797
_refine_ls_R_factor_gt 0.0424
_refine_ls_shift/su_max 0.000
_refine_ls_shift/su_mean 0.000
_refine_ls_structure_factor_coef Fsqd
_refine_ls_weighting_details 'calc w=1/[\s^2^(Fo^2^)+(0.0411P)^2^+5.4394P] where P=(Fo^2^+2Fc^2^)/3'
_refine_ls_weighting_scheme calc
_refine_ls_wR_factor_gt 0.0933
_refine_ls_wR_factor_ref 0.1076
_reflns_number_gt 2936
_reflns_number_total 4495
_reflns_threshold_expression I>2\s(I)
_cod_data_source_file hj3008.cif
_cod_data_source_block I
_cod_original_cell_volume 5073(2)
_cod_original_sg_symbol_H-M 'C 2/c'
_cod_original_formula_sum 'C28 H30 Br1 N3 O4'
_cod_database_code 2015443
_cod_database_fobs_code 2015443

loop_
_symmetry_equiv_pos_as_xyz
'x, y, z'
'-x, y, -z+1/2'
'x+1/2, y+1/2, z'
'-x+1/2, y+1/2, -z+1/2'
'-x, -y, -z'
'x, -y, z-1/2'
'-x+1/2, -y+1/2, -z'
'x+1/2, -y+1/2, z-1/2'

loop_
_atom_site_type_symbol
_atom_site_label
_atom_site_fract_x
_atom_site_fract_y
_atom_site_fract_z
_atom_site_U_iso_or_equiv
_atom_site_adp_type
_atom_site_calc_flag
_atom_site_refinement_flags
_atom_site_occupancy
Br Br1 0.02259(2) 0.87783(4) 0.177974(19) 0.07391(18) Uani d . 1
O O1 0.01793(13) 0.2110(3) 0.14725(11) 0.0711(8) Uani d . 1
O O2 -0.07001(15) 0.7114(3) 0.11035(13) 0.1000(11) Uani d . 1
O O3 0.13060(10) 0.4226(2) 0.33055(9) 0.0497(6) Uani d . 1
O O4 0.24075(12) 0.7628(2) 0.26289(9) 0.0522(6) Uani d . 1
N N1 0.08687(14) 0.2865(3) 0.23465(12) 0.0610(9) Uani d D 1
H H1A 0.1046 0.2720 0.2676 0.073 Uiso d RD 1
H H1B 0.0661 0.2170 0.2178 0.073 Uiso d RD 1
N N2 0.20622(12) 0.5665(2) 0.30319(9) 0.0362(6) Uani d . 1
N N3 0.24832(12) 0.5585(2) 0.22228(9) 0.0359(6) Uani d D 1
H H3A 0.2416 0.4717 0.2250 0.043 Uiso calc RD 1
C C1 0.08699(15) 0.6603(3) 0.23276(13) 0.0432(8) Uani d . 1
H H1 0.1068 0.7328 0.2522 0.052 Uiso calc R 1
C C2 0.04130(15) 0.6893(3) 0.18992(13) 0.0458(8) Uani d . 1
C C3 0.01350(15) 0.5830(4) 0.15881(13) 0.0478(8) Uani d . 1
C C4 -0.03753(18) 0.6075(4) 0.11316(16) 0.0629(11) Uani d . 1
C C5 -0.04808(17) 0.4994(5) 0.07270(14) 0.0629(11) Uani d . 1
C C6 -0.0817(2) 0.5296(6) 0.02335(18) 0.0951(17) Uani d . 1
H H6 -0.0992 0.6166 0.0166 0.114 Uiso calc R 1
C C7 -0.0886(3) 0.4295(8) -0.0152(2) 0.113(2) Uani d . 1
H H7 -0.1092 0.4508 -0.0487 0.135 Uiso calc R 1
C C8 -0.0657(3) 0.3004(8) -0.00534(19) 0.108(2) Uani d . 1
H H8 -0.0714 0.2339 -0.0318 0.129 Uiso calc R 1
C C9 -0.0341(2) 0.2667(5) 0.04404(16) 0.0821(14) Uani d . 1
H H9 -0.0191 0.1777 0.0511 0.099 Uiso calc R 1
C C10 -0.02509(17) 0.3681(5) 0.08284(14) 0.0614(11) Uani d . 1
C C11 0.00859(16) 0.3321(4) 0.13600(14) 0.0530(9) Uani d . 1
C C12 0.03225(14) 0.4461(3) 0.17134(12) 0.0429(8) Uani d . 1
C C13 0.07353(14) 0.4158(3) 0.21806(13) 0.0418(8) Uani d . 1
C C14 0.10359(14) 0.5289(3) 0.24724(11) 0.0364(7) Uani d . 1
C C15 0.14791(15) 0.5005(3) 0.29687(12) 0.0383(7) Uani d . 1
C C16 0.24618(15) 0.5578(3) 0.35528(11) 0.0398(7) Uani d . 1
H H16 0.2271 0.4855 0.3757 0.048 Uiso calc R 1
C C17 0.2438(2) 0.6885(4) 0.38667(14) 0.0709(12) Uani d . 1
H H17A 0.1990 0.7099 0.3914 0.085 Uiso calc R 1
H H17B 0.2609 0.7635 0.3671 0.085 Uiso calc R 1
C C18 0.2831(2) 0.6753(5) 0.44104(15) 0.0827(14) Uani d . 1
H H18A 0.2839 0.7633 0.4591 0.099 Uiso calc R 1
H H18B 0.2622 0.6093 0.4624 0.099 Uiso calc R 1
C C19 0.3505(2) 0.6304(5) 0.43637(16) 0.0783(13) Uani d . 1
H H19A 0.3733 0.7025 0.4195 0.094 Uiso calc R 1
H H19B 0.3727 0.6155 0.4716 0.094 Uiso calc R 1
C C20 0.3525(2) 0.5031(5) 0.40519(15) 0.0837(14) Uani d . 1
H H20A 0.3344 0.4284 0.4244 0.100 Uiso calc R 1
H H20B 0.3973 0.4804 0.4013 0.100 Uiso calc R 1
C C21 0.31452(18) 0.5157(5) 0.34978(14) 0.0662(11) Uani d . 1
H H21A 0.3350 0.5835 0.3290 0.079 Uiso calc R 1
H H21B 0.3147 0.4281 0.3314 0.079 Uiso calc R 1
C C22 0.23285(14) 0.6394(3) 0.26063(12) 0.0344(7) Uani d . 1
C C23 0.27625(14) 0.6083(3) 0.17532(12) 0.0380(7) Uani d . 1
H H23 0.2890 0.7044 0.1817 0.046 Uiso calc R 1
C C24 0.22695(16) 0.6040(4) 0.12656(13) 0.0497(9) Uani d . 1
H H24A 0.1906 0.6633 0.1321 0.060 Uiso calc R 1
H H24B 0.2106 0.5110 0.1213 0.060 Uiso calc R 1
C C25 0.25696(18) 0.6506(4) 0.07729(14) 0.0620(10) Uani d . 1
H H25A 0.2252 0.6423 0.0464 0.074 Uiso calc R 1
H H25B 0.2693 0.7466 0.0811 0.074 Uiso calc R 1
C C26 0.31610(19) 0.5651(4) 0.06891(13) 0.0609(10) Uani d . 1
H H26A 0.3032 0.4703 0.0622 0.073 Uiso calc R 1
H H26B 0.3353 0.5988 0.0381 0.073 Uiso calc R 1
C C27 0.36552(17) 0.5722(4) 0.11728(13) 0.0570(9) Uani d . 1
H H27A 0.3814 0.6658 0.1218 0.068 Uiso calc R 1
H H27B 0.4021 0.5137 0.1118 0.068 Uiso calc R 1
C C28 0.33687(15) 0.5271(3) 0.16726(12) 0.0452(8) Uani d . 1
H H28A 0.3263 0.4300 0.1647 0.054 Uiso calc R 1
H H28B 0.3688 0.5398 0.1978 0.054 Uiso calc R 1

loop_
_atom_site_aniso_label
_atom_site_aniso_U_11
_atom_site_aniso_U_22
_atom_site_aniso_U_33
_atom_site_aniso_U_12
_atom_site_aniso_U_13
_atom_site_aniso_U_23
Br1 0.0649(3) 0.0551(3) 0.0993(4) 0.0116(2) -0.0027(2) 0.0262(2)
O1 0.0713(18) 0.0630(18) 0.0749(19) -0.0044(14) -0.0109(14) -0.0127(15)
O2 0.075(2) 0.093(2) 0.121(3) 0.0170(18) -0.0382(19) 0.029(2)
O3 0.0462(13) 0.0560(14) 0.0464(14) -0.0095(11) 0.0031(11) 0.0160(12)
O4 0.0808(17) 0.0280(12) 0.0500(14) -0.0066(11) 0.0173(12) -0.0039(10)
N1 0.064(2) 0.0414(16) 0.071(2) 0.0026(14) -0.0230(16) 0.0035(15)
N2 0.0361(14) 0.0381(14) 0.0339(14) -0.0011(11) 0.0019(11) 0.0044(11)
N3 0.0484(16) 0.0255(12) 0.0350(15) -0.0037(11) 0.0089(12) 0.0008(11)
C1 0.0372(18) 0.0437(19) 0.049(2) 0.0003(15) 0.0062(16) 0.0039(15)
C2 0.0333(17) 0.0496(19) 0.055(2) 0.0039(15) 0.0076(16) 0.0163(17)
C3 0.0312(18) 0.065(2) 0.047(2) 0.0032(16) 0.0036(15) 0.0164(17)
C4 0.044(2) 0.082(3) 0.061(3) -0.004(2) -0.0051(19) 0.026(2)
C5 0.036(2) 0.100(3) 0.051(2) -0.020(2) -0.0025(17) 0.021(2)
C6 0.055(3) 0.155(5) 0.070(3) -0.036(3) -0.019(2) 0.039(3)
C7 0.079(4) 0.203(7) 0.051(3) -0.071(4) -0.018(3) 0.030(4)
C8 0.097(4) 0.174(6) 0.051(3) -0.081(4) 0.004(3) -0.005(4)
C9 0.068(3) 0.123(4) 0.056(3) -0.045(3) 0.008(2) -0.011(3)
C10 0.040(2) 0.100(3) 0.044(2) -0.026(2) 0.0043(17) 0.000(2)
C11 0.0364(19) 0.069(3) 0.053(2) -0.0072(18) 0.0018(17) -0.0017(19)
C12 0.0331(18) 0.055(2) 0.0407(19) -0.0037(15) 0.0023(15) 0.0038(16)
C13 0.0315(17) 0.0472(19) 0.047(2) 0.0029(14) 0.0048(15) 0.0062(15)
C14 0.0306(16) 0.0408(18) 0.0381(18) -0.0017(14) 0.0054(14) 0.0037(14)
C15 0.0366(18) 0.0361(17) 0.0414(19) 0.0057(14) 0.0002(15) -0.0001(15)
C16 0.0417(18) 0.0464(18) 0.0311(17) -0.0031(15) 0.0023(14) 0.0060(14)
C17 0.086(3) 0.077(3) 0.047(2) 0.024(2) -0.002(2) -0.014(2)
C18 0.103(4) 0.098(3) 0.043(2) 0.014(3) -0.009(2) -0.021(2)
C19 0.073(3) 0.110(4) 0.048(2) -0.025(3) -0.011(2) -0.004(2)
C20 0.063(3) 0.128(4) 0.055(3) 0.031(3) -0.016(2) -0.001(3)
C21 0.056(2) 0.090(3) 0.050(2) 0.025(2) -0.0089(18) -0.012(2)
C22 0.0342(16) 0.0350(18) 0.0326(17) -0.0008(14) -0.0032(13) 0.0026(14)
C23 0.0413(18) 0.0341(17) 0.0387(18) -0.0055(14) 0.0055(14) -0.0010(14)
C24 0.0418(19) 0.061(2) 0.045(2) 0.0000(17) -0.0013(16) 0.0044(17)
C25 0.064(2) 0.080(3) 0.041(2) -0.005(2) -0.0012(18) 0.0103(19)
C26 0.075(3) 0.069(2) 0.042(2) -0.014(2) 0.0185(19) -0.0063(18)
C27 0.053(2) 0.066(2) 0.054(2) 0.0004(18) 0.0173(19) -0.0046(19)
C28 0.0429(19) 0.0493(19) 0.043(2) -0.0039(16) 0.0020(16) -0.0013(16)

loop_
_atom_type_symbol
_atom_type_description
_atom_type_scat_dispersion_real
_atom_type_scat_dispersion_imag
_atom_type_scat_source
C C 0.0033 0.0016 'International Tables Vol C Tables 4.2.6.8 and 6.1.1.4'
H H 0.0000 0.0000 'International Tables Vol C Tables 4.2.6.8 and 6.1.1.4'
N N 0.0061 0.0033 'International Tables Vol C Tables 4.2.6.8 and 6.1.1.4'
O O 0.0106 0.0060 'International Tables Vol C Tables 4.2.6.8 and 6.1.1.4'
Br Br -0.2901 2.4595 'International Tables Vol C Tables 4.2.6.8 and 6.1.1.4'

loop_
_geom_angle_atom_site_label_1
_geom_angle_atom_site_label_2
_geom_angle_atom_site_label_3
_geom_angle
C13 N1 H1A 119.6
C13 N1 H1B 119.4
H1A N1 H1B 117.5
C15 N2 C22 123.2(2)
C15 N2 C16 118.8(3)
C22 N2 C16 117.9(2)
C22 N3 C23 123.5(2)
C22 N3 H3A 118.3
C23 N3 H3A 118.3
C14 C1 C2 122.1(3)
C14 C1 H1 119.0
C2 C1 H1 119.0
C3 C2 C1 119.9(3)
C3 C2 Br1 124.5(2)
C1 C2 Br1 115.6(3)
C2 C3 C12 119.1(3)
C2 C3 C4 122.3(3)
C12 C3 C4 118.5(3)
O2 C4 C5 121.0(4)
O2 C4 C3 121.3(4)
C5 C4 C3 117.6(4)
C10 C5 C6 119.4(4)
C10 C5 C4 120.7(3)
C6 C5 C4 119.8(4)
C7 C6 C5 119.4(5)
C7 C6 H6 120.3
C5 C6 H6 120.3
C8 C7 C6 121.1(5)
C8 C7 H7 119.5
C6 C7 H7 119.5
C7 C8 C9 120.5(6)
C7 C8 H8 119.8
C9 C8 H8 119.8
C8 C9 C10 118.9(5)
C8 C9 H9 120.5
C10 C9 H9 120.5
C5 C10 C9 120.6(4)
C5 C10 C11 120.4(4)
C9 C10 C11 119.1(4)
O1 C11 C12 123.3(3)
O1 C11 C10 118.9(3)
C12 C11 C10 117.7(3)
C3 C12 C13 120.7(3)
C3 C12 C11 120.4(3)
C13 C12 C11 118.9(3)
N1 C13 C12 122.8(3)
N1 C13 C14 119.6(3)
C12 C13 C14 117.6(3)
C1 C14 C13 119.9(3)
C1 C14 C15 120.8(3)
C13 C14 C15 119.0(3)
O3 C15 N2 122.2(3)
O3 C15 C14 119.9(3)
N2 C15 C14 117.9(3)
N2 C16 C21 112.2(3)
N2 C16 C17 112.0(3)
C21 C16 C17 111.5(3)
N2 C16 H16 106.9
C21 C16 H16 106.9
C17 C16 H16 106.9
C16 C17 C18 111.1(3)
C16 C17 H17A 109.4
C18 C17 H17A 109.4
C16 C17 H17B 109.4
C18 C17 H17B 109.4
H17A C17 H17B 108.0
C19 C18 C17 111.8(4)
C19 C18 H18A 109.3
C17 C18 H18A 109.3
C19 C18 H18B 109.3
C17 C18 H18B 109.3
H18A C18 H18B 107.9
C20 C19 C18 111.8(3)
C20 C19 H19A 109.3
C18 C19 H19A 109.3
C20 C19 H19B 109.3
C18 C19 H19B 109.3
H19A C19 H19B 107.9
C19 C20 C21 112.4(4)
C19 C20 H20A 109.1
C21 C20 H20A 109.1
C19 C20 H20B 109.1
C21 C20 H20B 109.1
H20A C20 H20B 107.9
C16 C21 C20 109.6(3)
C16 C21 H21A 109.8
C20 C21 H21A 109.8
C16 C21 H21B 109.8
C20 C21 H21B 109.8
H21A C21 H21B 108.2
O4 C22 N3 125.8(3)
O4 C22 N2 120.7(3)
N3 C22 N2 113.5(2)
N3 C23 C28 110.1(2)
N3 C23 C24 111.2(2)
C28 C23 C24 111.9(3)
N3 C23 H23 107.8
C28 C23 H23 107.8
C24 C23 H23 107.8
C23 C24 C25 111.1(3)
C23 C24 H24A 109.4
C25 C24 H24A 109.4
C23 C24 H24B 109.4
C25 C24 H24B 109.4
H24A C24 H24B 108.0
C26 C25 C24 111.0(3)
C26 C25 H25A 109.4
C24 C25 H25A 109.4
C26 C25 H25B 109.4
C24 C25 H25B 109.4
H25A C25 H25B 108.0
C27 C26 C25 110.5(3)
C27 C26 H26A 109.5
C25 C26 H26A 109.5
C27 C26 H26B 109.5
C25 C26 H26B 109.5
H26A C26 H26B 108.1
C26 C27 C28 111.7(3)
C26 C27 H27A 109.3
C28 C27 H27A 109.3
C26 C27 H27B 109.3
C28 C27 H27B 109.3
H27A C27 H27B 107.9
C23 C28 C27 111.4(3)
C23 C28 H28A 109.4
C27 C28 H28A 109.4
C23 C28 H28B 109.4
C27 C28 H28B 109.4
H28A C28 H28B 108.0

loop_
_geom_bond_atom_site_label_1
_geom_bond_atom_site_label_2
_geom_bond_distance
_geom_bond_publ_flag
Br1 C2 1.892(3) ?
O1 C11 1.223(4) ?
O2 C4 1.212(5) ?
O3 C15 1.222(3) yes
O4 C22 1.212(3) yes
N1 C13 1.346(4) ?
N1 H1A 0.8863 ?
N1 H1B 0.8858 ?
N2 C15 1.363(4) yes
N2 C22 1.447(4) yes
N2 C16 1.483(4) yes
N3 C22 1.315(4) yes
N3 C23 1.459(4) ?
N3 H3A 0.8600 ?
C1 C14 1.364(4) ?
C1 C2 1.391(4) ?
C1 H1 0.9300 ?
C2 C3 1.387(5) ?
C3 C12 1.414(5) ?
C3 C4 1.500(5) ?
C4 C5 1.468(6) ?
C5 C10 1.378(5) ?
C5 C6 1.395(5) ?
C6 C7 1.375(8) ?
C6 H6 0.9300 ?
C7 C8 1.356(8) ?
C7 H7 0.9300 ?
C8 C9 1.388(7) ?
C8 H8 0.9300 ?
C9 C10 1.390(5) ?
C9 H9 0.9300 ?
C10 C11 1.490(5) ?
C11 C12 1.475(5) ?
C12 C13 1.415(4) ?
C13 C14 1.430(4) ?
C14 C15 1.501(4) ?
C16 C21 1.495(5) yes
C16 C17 1.503(5) yes
C16 H16 0.9800 ?
C17 C18 1.529(5) yes
C17 H17A 0.9700 ?
C17 H17B 0.9700 ?
C18 C19 1.481(6) yes
C18 H18A 0.9700 ?
C18 H18B 0.9700 ?
C19 C20 1.471(6) yes
C19 H19A 0.9700 ?
C19 H19B 0.9700 ?
C20 C21 1.539(5) yes
C20 H20A 0.9700 ?
C20 H20B 0.9700 ?
C21 H21A 0.9700 ?
C21 H21B 0.9700 ?
C23 C28 1.516(4) yes
C23 C24 1.517(4) yes
C23 H23 0.9800 ?
C24 C25 1.521(5) yes
C24 H24A 0.9700 ?
C24 H24B 0.9700 ?
C25 C26 1.515(5) yes
C25 H25A 0.9700 ?
C25 H25B 0.9700 ?
C26 C27 1.512(5) yes
C26 H26A 0.9700 ?
C26 H26B 0.9700 ?
C27 C28 1.518(4) yes
C27 H27A 0.9700 ?
C27 H27B 0.9700 ?
C28 H28A 0.9700 ?
C28 H28B 0.9700 ?

loop_
_geom_hbond_atom_site_label_D
_geom_hbond_atom_site_label_H
_geom_hbond_atom_site_label_A
_geom_hbond_site_symmetry_A
_geom_hbond_distance_DH
_geom_hbond_distance_HA
_geom_hbond_distance_DA
_geom_hbond_angle_DHA
C20 H20B Br1 4_545 0.97 2.911(5) 3.711(5) 140.4(2)
C17 H17A O2 2_555 0.97 2.670(5) 3.617(5) 165.5(2)
N3 H3A O4 4_545 0.86 2.081(5) 2.907(5) 160.6(2)

loop_
_geom_torsion_atom_site_label_1
_geom_torsion_atom_site_label_2
_geom_torsion_atom_site_label_3
_geom_torsion_atom_site_label_4
_geom_torsion
_geom_torsion_publ_flag
C14 C1 C2 C3 -3.3(5) ?
C14 C1 C2 Br1 177.7(2) ?
C1 C2 C3 C12 0.0(5) ?
Br1 C2 C3 C12 179.0(2) ?
C1 C2 C3 C4 178.0(3) ?
Br1 C2 C3 C4 -3.0(5) ?
C2 C3 C4 O2 -21.6(6) ?
C12 C3 C4 O2 156.4(4) ?
C2 C3 C4 C5 160.1(3) ?
C12 C3 C4 C5 -21.9(5) ?
O2 C4 C5 C10 -161.7(4) ?
C3 C4 C5 C10 16.6(5) ?
O2 C4 C5 C6 18.4(6) ?
C3 C4 C5 C6 -163.3(3) ?
C10 C5 C6 C7 -3.1(6) ?
C4 C5 C6 C7 176.8(4) ?
C5 C6 C7 C8 2.9(8) ?
C6 C7 C8 C9 -0.8(8) ?
C7 C8 C9 C10 -1.1(7) ?
C6 C5 C10 C9 1.2(6) ?
C4 C5 C10 C9 -178.7(3) ?
C6 C5 C10 C11 -177.6(3) ?
C4 C5 C10 C11 2.5(5) ?
C8 C9 C10 C5 0.9(6) ?
C8 C9 C10 C11 179.7(4) ?
C5 C10 C11 O1 166.8(3) ?
C9 C10 C11 O1 -12.0(5) ?
C5 C10 C11 C12 -16.5(5) ?
C9 C10 C11 C12 164.7(3) ?
C2 C3 C12 C13 6.6(5) ?
C4 C3 C12 C13 -171.5(3) ?
C2 C3 C12 C11 -173.9(3) ?
C4 C3 C12 C11 8.1(5) ?
O1 C11 C12 C3 -172.7(3) ?
C10 C11 C12 C3 10.8(5) ?
O1 C11 C12 C13 6.9(5) ?
C10 C11 C12 C13 -169.6(3) ?
C3 C12 C13 N1 172.4(3) ?
C11 C12 C13 N1 -7.1(5) ?
C3 C12 C13 C14 -9.8(5) ?
C11 C12 C13 C14 170.7(3) ?
C2 C1 C14 C13 -0.2(5) ?
C2 C1 C14 C15 -173.7(3) ?
N1 C13 C14 C1 -175.6(3) ?
C12 C13 C14 C1 6.6(4) ?
N1 C13 C14 C15 -1.9(4) ?
C12 C13 C14 C15 -179.7(3) ?
C22 N2 C15 O3 168.7(3) yes
C16 N2 C15 O3 -8.0(4) yes
C22 N2 C15 C14 -12.9(4) yes
C16 N2 C15 C14 170.3(3) yes
C1 C14 C15 O3 125.1(3) ?
C13 C14 C15 O3 -48.5(4) ?
C1 C14 C15 N2 -53.2(4) ?
C13 C14 C15 N2 133.1(3) ?
C15 N2 C16 C21 129.4(3) ?
C22 N2 C16 C21 -47.5(4) ?
C15 N2 C16 C17 -104.4(3) ?
C22 N2 C16 C17 78.7(4) ?
N2 C16 C17 C18 177.8(3) ?
C21 C16 C17 C18 -55.5(5) ?
C16 C17 C18 C19 53.9(5) ?
C17 C18 C19 C20 -54.0(5) ?
C18 C19 C20 C21 55.3(5) ?
N2 C16 C21 C20 -177.8(3) ?
C17 C16 C21 C20 55.7(4) ?
C19 C20 C21 C16 -55.9(5) ?
C23 N3 C22 O4 -1.8(5) ?
C23 N3 C22 N2 -179.7(2) ?
C15 N2 C22 O4 115.2(3) ?
C16 N2 C22 O4 -68.0(4) yes
C15 N2 C22 N3 -66.7(3) yes
C16 N2 C22 N3 110.1(3) ?
C22 N3 C23 C28 128.9(3) ?
C22 N3 C23 C24 -106.5(3) ?
N3 C23 C24 C25 -177.8(3) ?
C28 C23 C24 C25 -54.2(4) ?
C23 C24 C25 C26 56.1(4) ?
C24 C25 C26 C27 -57.1(4) ?
C25 C26 C27 C28 56.4(4) ?
N3 C23 C28 C27 177.5(2) ?
C24 C23 C28 C27 53.3(3) ?
C26 C27 C28 C23 -54.5(4) ?

loop_
_cod_related_entry_id
_cod_related_entry_database
_cod_related_entry_code
1 ChemSpider 21133493
